data_2013646
loop_
_publ_author_name
'Pantenburg, Ingo'
'M\"uller, Ingrid'

_publ_section_title
;
 Isolated pentaiodide anions in [K(18-crown-6)]I~5~
;
_journal_issue 10
_journal_name_full 'Acta Crystallographica Section C'
_journal_page_first m427
_journal_page_last m428
_journal_paper_doi 10.1107/S010827010301953X
_journal_volume 59
_journal_year 2003
_chemical_formula_iupac '[K (C12 H24 O6)] I5'
_chemical_formula_moiety 'C12 H24 K O6 + , I5 -'
_chemical_formula_sum 'C12 H24 I5 K O6'
_chemical_formula_weight 937.91
_chemical_name_common
;
(18-crown-6)potassium pentaiodide
;
_chemical_name_systematic
;
(1,4,7,10,13,16-Hexaoxacyclooctadecane)potassium pentaiodide
;
_space_group_IT_number 15
_symmetry_cell_setting monoclinic
_symmetry_space_group_name_Hall '-C 2yc'
_symmetry_space_group_name_H-M 'C 1 2/c 1'
_atom_sites_solution_hydrogens geom
_atom_sites_solution_primary direct
_atom_sites_solution_secondary difmap
_audit_creation_method SHELXL97
_cell_angle_alpha 90
_cell_angle_beta 91.208(7)
_cell_angle_gamma 90
_cell_formula_units_Z 4
_cell_length_a 19.9194(17)
_cell_length_b 8.6554(7)
_cell_length_c 14.6049(14)
_cell_measurement_reflns_used 19494
_cell_measurement_temperature 170(2)
_cell_measurement_theta_max 29.75
_cell_measurement_theta_min 1.1
_cell_volume 2517.5(4)
_computing_cell_refinement X-AREA
_computing_data_collection 'X-AREA (Stoe & Cie, 2001)'
_computing_data_reduction X-AREA
_computing_molecular_graphics 'DIAMOND (Brandenburg, 2001)'
_computing_publication_material SHELXL97
_computing_structure_refinement 'SHELXL97 (Sheldrick, 1997)'
_computing_structure_solution 'SIR92 (Altomare et al., 1993)'
_diffrn_ambient_temperature 170(2)
_diffrn_detector_area_resol_mean 'not measured'
_diffrn_measured_fraction_theta_full 0.992
_diffrn_measured_fraction_theta_max 0.992
_diffrn_measurement_device_type 'Stoe IPDS II image-plate'
_diffrn_measurement_method '\w and \f'
_diffrn_radiation_monochromator graphite
_diffrn_radiation_source 'fine-focus sealed tube'
_diffrn_radiation_type MoK\a
_diffrn_radiation_wavelength 0.71073
_diffrn_reflns_av_R_equivalents 0.056
_diffrn_reflns_av_sigmaI/netI 0.028
_diffrn_reflns_limit_h_max 25
_diffrn_reflns_limit_h_min -27
_diffrn_reflns_limit_k_max 12
_diffrn_reflns_limit_k_min -11
_diffrn_reflns_limit_l_max 20
_diffrn_reflns_limit_l_min -20
_diffrn_reflns_number 26538
_diffrn_reflns_theta_full 29.62
_diffrn_reflns_theta_max 29.62
_diffrn_reflns_theta_min 2.05
_diffrn_standards_decay_% 'not measured'
_diffrn_standards_interval_count 'not measured'
_diffrn_standards_interval_time 'not measured'
_diffrn_standards_number 'not measured'
_exptl_absorpt_coefficient_mu 6.363
_exptl_absorpt_correction_T_max 0.691
_exptl_absorpt_correction_T_min 0.193
_exptl_absorpt_correction_type numerical
_exptl_absorpt_process_details
;
The absorption correction (X-RED; Stoe & Cie, 2001)
was performed after optimizing the crystal shape
using X-SHAPE (Stoe & Cie, 1999).
;
_exptl_crystal_colour red
_exptl_crystal_density_diffrn 2.475
_exptl_crystal_density_meas ?
_exptl_crystal_density_method 'not measured'
_exptl_crystal_description plate
_exptl_crystal_F_000 1712
_exptl_crystal_size_max 0.31
_exptl_crystal_size_mid 0.22
_exptl_crystal_size_min 0.05
_refine_diff_density_max 0.90
_refine_diff_density_min -1.03
_refine_ls_extinction_coef 0.00503(10)
_refine_ls_extinction_expression Fc^*^=kFc[1+0.001xFc^2^\l^3^/sin(2\q)]^-1/4^
_refine_ls_extinction_method 'SHELXL97 (Sheldrick, 1997)'
_refine_ls_goodness_of_fit_ref 1.016
_refine_ls_hydrogen_treatment constr
_refine_ls_matrix_type full
_refine_ls_number_parameters 113
_refine_ls_number_reflns 3513
_refine_ls_number_restraints 0
_refine_ls_restrained_S_all 1.016
_refine_ls_R_factor_all 0.034
_refine_ls_R_factor_gt 0.024
_refine_ls_shift/su_max 0.001
_refine_ls_shift/su_mean 0.000
_refine_ls_structure_factor_coef Fsqd
_refine_ls_weighting_details 'calc w = 1/[\s^2^(Fo^2^)+(0.0303P)^2^+1.2320P] where P=(Fo^2^+2Fc^2^)/3'
_refine_ls_weighting_scheme calc
_refine_ls_wR_factor_gt 0.054
_refine_ls_wR_factor_ref 0.057
_reflns_number_gt 2779
_reflns_number_total 3513
_reflns_threshold_expression I>2\s(I)
_cod_data_source_file jz1580.cif
_cod_data_source_block I
_cod_depositor_comments
;
The following automatic conversions were performed:

'_chemical_melting_point' value 'unknown' was changed to '?' - the
value is undefined or not given.

Automatic conversion script
Id: cif_fix_values 1715 2011-07-08 13:25:40Z adriana 

The following automatic conversions were performed:

'_exptl_crystal_density_meas' value 'not measured' was changed to '?'
- the value is perceived as not measured.

Automatic conversion script
Id: cif_fix_values 3008 2015-01-20 13:52:24Z robertas 
;
_cod_original_sg_symbol_H-M 'C 2/c'
_cod_database_code 2013646
_cod_database_fobs_code 2013646

loop_
_symmetry_equiv_pos_as_xyz
'x, y, z'
'-x, y, -z+1/2'
'x+1/2, y+1/2, z'
'-x+1/2, y+1/2, -z+1/2'
'-x, -y, -z'
'x, -y, z-1/2'
'-x+1/2, -y+1/2, -z'
'x+1/2, -y+1/2, z-1/2'

loop_
_atom_site_label
_atom_site_fract_x
_atom_site_fract_y
_atom_site_fract_z
_atom_site_U_iso_or_equiv
_atom_site_adp_type
_atom_site_calc_flag
_atom_site_refinement_flags
_atom_site_occupancy
_atom_site_disorder_assembly
_atom_site_disorder_group
_atom_site_type_symbol
I1 0.5000 0.05812(3) 0.2500 0.04024(9) Uani d S 1 . . I
I2 0.377703(11) 0.28267(2) 0.244026(14) 0.03381(7) Uani d . 1 . . I
I3 0.266350(12) 0.47845(3) 0.236736(16) 0.04209(8) Uani d . 1 . . I
K1 0.5000 0.0000 0.0000 0.0318(2) Uani d S 1 . . K
C1 0.31931(15) -0.0040(4) 0.0208(2) 0.0325(6) Uani d . 1 . . C
H1A 0.2737 0.0139 -0.0012 0.038(3) Uiso calc R 1 . . H
H1B 0.3237 0.0372 0.0824 0.038(3) Uiso calc R 1 . . H
C2 0.33412(15) -0.1739(4) 0.0214(2) 0.0313(6) Uani d . 1 . . C
H2A 0.3017 -0.2276 0.0584 0.038(3) Uiso calc R 1 . . H
H2B 0.3309 -0.2144 -0.0404 0.038(3) Uiso calc R 1 . . H
O3 0.39972(10) -0.1978(2) 0.05802(15) 0.0306(4) Uani d . 1 . . O
C4 0.41767(16) -0.3567(4) 0.0588(3) 0.0370(7) Uani d . 1 . . C
H4A 0.4216 -0.3941 -0.0035 0.038(3) Uiso calc R 1 . . H
H4B 0.3833 -0.4166 0.0887 0.038(3) Uiso calc R 1 . . H
C5 0.48346(17) -0.3742(4) 0.1093(2) 0.0381(7) Uani d . 1 . . C
H5A 0.4805 -0.3290 0.1699 0.038(3) Uiso calc R 1 . . H
H5B 0.4942 -0.4829 0.1163 0.038(3) Uiso calc R 1 . . H
O6 0.53442(11) -0.2990(2) 0.05975(15) 0.0314(4) Uani d . 1 . . O
C7 0.59758(16) -0.3020(3) 0.1072(2) 0.0337(6) Uani d . 1 . . C
H7A 0.6099 -0.4078 0.1216 0.038(3) Uiso calc R 1 . . H
H7B 0.5947 -0.2450 0.1641 0.038(3) Uiso calc R 1 . . H
C8 0.64935(16) -0.2311(4) 0.0483(2) 0.0326(6) Uani d . 1 . . C
H8A 0.6935 -0.2438 0.0766 0.038(3) Uiso calc R 1 . . H
H8B 0.6492 -0.2815 -0.0110 0.038(3) Uiso calc R 1 . . H
O9 0.63463(10) -0.0709(2) 0.03738(15) 0.0301(4) Uani d . 1 . . O

loop_
_atom_site_aniso_label
_atom_site_aniso_U_11
_atom_site_aniso_U_22
_atom_site_aniso_U_33
_atom_site_aniso_U_12
_atom_site_aniso_U_13
_atom_site_aniso_U_23
I1 0.04330(18) 0.03350(15) 0.04405(18) 0.000 0.00386(14) 0.000
I2 0.03964(12) 0.03384(11) 0.02802(11) -0.00951(8) 0.00258(8) -0.00356(7)
I3 0.03898(13) 0.04675(13) 0.04054(13) -0.00051(9) 0.00109(9) -0.00483(9)
K1 0.0220(4) 0.0315(4) 0.0417(5) -0.0019(3) -0.0009(4) 0.0116(4)
C1 0.0221(13) 0.0389(16) 0.0366(16) -0.0015(12) 0.0015(12) -0.0028(12)
C2 0.0252(14) 0.0359(15) 0.0328(15) -0.0061(12) 0.0010(12) -0.0018(12)
O3 0.0251(10) 0.0284(10) 0.0382(12) -0.0041(8) -0.0030(9) 0.0035(8)
C4 0.0336(16) 0.0286(14) 0.0489(19) -0.0078(12) 0.0046(14) 0.0048(13)
C5 0.0385(17) 0.0334(16) 0.0424(18) -0.0024(13) 0.0042(14) 0.0129(13)
O6 0.0285(11) 0.0331(11) 0.0325(11) -0.0016(8) -0.0022(8) 0.0092(8)
C7 0.0355(16) 0.0307(14) 0.0345(16) 0.0034(12) -0.0073(13) 0.0058(12)
C8 0.0282(14) 0.0319(14) 0.0377(17) 0.0060(12) -0.0041(12) 0.0001(12)
O9 0.0244(10) 0.0302(10) 0.0359(12) 0.0025(8) 0.0035(8) 0.0027(8)

loop_
_atom_type_symbol
_atom_type_description
_atom_type_scat_dispersion_real
_atom_type_scat_dispersion_imag
_atom_type_scat_source
C C 0.0033 0.0016 'International Tables Vol C Tables 4.2.6.8 and 6.1.1.4'
H H 0.0000 0.0000 'International Tables Vol C Tables 4.2.6.8 and 6.1.1.4'
I I -0.4742 1.8119 'International Tables Vol C Tables 4.2.6.8 and 6.1.1.4'
K K 0.2009 0.2494 'International Tables Vol C Tables 4.2.6.8 and 6.1.1.4'
O O 0.0106 0.0060 'International Tables Vol C Tables 4.2.6.8 and 6.1.1.4'

loop_
_geom_angle_atom_site_label_1
_geom_angle_atom_site_label_2
_geom_angle_atom_site_label_3
_geom_angle_site_symmetry_1
_geom_angle_site_symmetry_3
_geom_angle
_geom_angle_publ_flag
I2 I1 I2 2_655 . 102.830(10) yes
I2 I1 K1 2_655 . 95.539(7) no
I2 I1 K1 . . 94.227(7) no
I2 I1 K1 2_655 2_655 94.227(7) no
I2 I1 K1 . 2_655 95.539(7) no
K1 I1 K1 . 2_655 164.312(9) no
I3 I2 I1 . . 178.670(10) yes
I3 I2 I3 . 4_545 80.080(10) no
I1 I2 I3 . 4_545 98.770(10) no
I2 I3 I2 . 4 171.910(10) no
O3 K1 O3 5_655 . 180.00(12) no
O3 K1 O9 5_655 5_655 119.90(6) no
O3 K1 O9 . 5_655 60.10(6) no
O3 K1 O9 5_655 . 60.10(6) no
O3 K1 O9 . . 119.90(6) no
O9 K1 O9 5_655 . 180.00(12) no
O3 K1 O6 5_655 5_655 60.65(6) no
O3 K1 O6 . 5_655 119.35(6) no
O9 K1 O6 5_655 5_655 60.67(6) no
O9 K1 O6 . 5_655 119.33(6) no
O3 K1 O6 5_655 . 119.35(6) no
O3 K1 O6 . . 60.65(6) no
O9 K1 O6 5_655 . 119.33(6) no
O9 K1 O6 . . 60.67(6) no
O6 K1 O6 5_655 . 180.00(8) no
O3 K1 I1 5_655 5_655 76.52(5) no
O3 K1 I1 . 5_655 103.48(5) no
O9 K1 I1 5_655 5_655 81.75(5) no
O9 K1 I1 . 5_655 98.25(5) no
O6 K1 I1 5_655 5_655 79.82(5) no
O6 K1 I1 . 5_655 100.18(5) no
O3 K1 I1 5_655 . 103.48(5) no
O3 K1 I1 . . 76.52(5) no
O9 K1 I1 5_655 . 98.25(5) no
O9 K1 I1 . . 81.75(5) no
O6 K1 I1 5_655 . 100.18(5) no
O6 K1 I1 . . 79.82(5) no
I1 K1 I1 5_655 . 180.000(9) no
O9 C1 C2 5_655 . 108.8(2) no
O9 C1 H1A 5_655 . 109.9 no
C2 C1 H1A . . 109.9 no
O9 C1 H1B 5_655 . 109.9 no
C2 C1 H1B . . 109.9 no
H1A C1 H1B . . 108.3 no
O3 C2 C1 . . 109.0(2) no
O3 C2 H2A . . 109.9 no
C1 C2 H2A . . 109.9 no
O3 C2 H2B . . 109.9 no
C1 C2 H2B . . 109.9 no
H2A C2 H2B . . 108.3 no
C2 O3 C4 . . 112.0(2) no
C2 O3 K1 . . 117.28(17) no
C4 O3 K1 . . 114.63(17) no
O3 C4 C5 . . 108.6(3) no
O3 C4 H4A . . 110.0 no
C5 C4 H4A . . 110.0 no
O3 C4 H4B . . 110.0 no
C5 C4 H4B . . 110.0 no
H4A C4 H4B . . 108.3 no
O6 C5 C4 . . 109.3(3) no
O6 C5 H5A . . 109.8 no
C4 C5 H5A . . 109.8 no
O6 C5 H5B . . 109.8 no
C4 C5 H5B . . 109.8 no
H5A C5 H5B . . 108.3 no
C5 O6 C7 . . 112.2(2) no
C5 O6 K1 . . 114.10(18) no
C7 O6 K1 . . 112.03(16) no
O6 C7 C8 . . 109.1(2) no
O6 C7 H7A . . 109.9 no
C8 C7 H7A . . 109.9 no
O6 C7 H7B . . 109.9 no
C8 C7 H7B . . 109.9 no
H7A C7 H7B . . 108.3 no
O9 C8 C7 . . 108.8(2) no
O9 C8 H8A . . 109.9 no
C7 C8 H8A . . 109.9 no
O9 C8 H8B . . 109.9 no
C7 C8 H8B . . 109.9 no
H8A C8 H8B . . 108.3 no
C1 O9 C8 5_655 . 112.2(2) no
C1 O9 K1 5_655 . 114.34(17) no
C8 O9 K1 . . 115.48(17) no

loop_
_geom_bond_atom_site_label_1
_geom_bond_atom_site_label_2
_geom_bond_site_symmetry_2
_geom_bond_distance
_geom_bond_publ_flag
I1 I2 2_655 3.1162(3) no
I1 I2 . 3.1162(3) yes
I1 K1 2_655 3.6857(4) no
I2 I3 . 2.7915(4) yes
I2 I3 4_545 3.9090(4) yes
I3 I2 4 3.9090(4) no
I1 K1 . 3.6857(3) yes
K1 O3 5_655 2.777(2) no
K1 O3 . 2.777(2) yes
K1 O9 5_655 2.794(2) no
K1 O9 . 2.794(2) yes
K1 O6 5_655 2.812(2) no
K1 O6 . 2.812(2) yes
K1 I1 5_655 3.6857(3) no
C1 O9 5_655 1.421(4) no
C1 C2 . 1.500(4) yes
C1 H1A . 0.9700 no
C1 H1B . 0.9700 no
C2 O3 . 1.417(4) yes
C2 H2A . 0.9700 no
C2 H2B . 0.9700 no
O3 C4 . 1.420(4) yes
C4 C5 . 1.498(5) yes
C4 H4A . 0.9700 no
C4 H4B . 0.9700 no
C5 O6 . 1.418(4) yes
C5 H5A . 0.9700 no
C5 H5B . 0.9700 no
O6 C7 . 1.424(4) yes
C7 C8 . 1.489(5) yes
C7 H7A . 0.9700 no
C7 H7B . 0.9700 no
C8 O9 . 1.425(3) yes
C8 H8A . 0.9700 no
C8 H8B . 0.9700 no
O9 C1 5_655 1.421(4) yes
